data_4511428
loop_
_publ_author_name
'Zhang, Chaoyang'
'Yang, Zongwei'
'Zhou, Xiaoqing'
'Zhang, Chenghua'
'Ma, Yu'
'Xu, Jinjiang'
'Zhang, Qi'
'Nie, Fude'
'Li, Hongzhen'

_publ_section_title
;
 Evident Hydrogen Bonded Chains Building CL-20-Based Cocrystals
;
_journal_issue 8
_journal_name_full 'Crystal Growth &amp; Design'
_journal_page_first 3923
_journal_paper_doi 10.1021/cg500796r
_journal_volume 14
_journal_year 2014
_chemical_formula_sum 'C16 H12 N12 O14'
_chemical_formula_weight 596.38
_chemical_name_systematic
; 
 ? 
;
_space_group_IT_number 14
_symmetry_cell_setting monoclinic
_symmetry_space_group_name_Hall '-P 2yn'
_symmetry_space_group_name_H-M 'P 1 21/n 1'
_atom_sites_solution_hydrogens geom
_atom_sites_solution_primary direct
_atom_sites_solution_secondary difmap
_audit_creation_method SHELXL-97
_cell_angle_alpha 90.00
_cell_angle_beta 94.158(4)
_cell_angle_gamma 90.00
_cell_formula_units_Z 4
_cell_length_a 13.405(2)
_cell_length_b 7.9724(14)
_cell_length_c 20.951(4)
_cell_measurement_reflns_used 3317
_cell_measurement_temperature 293(2)
_cell_measurement_theta_max 56.206
_cell_measurement_theta_min 5.469
_cell_volume 2233.1(7)
_computing_cell_refinement 'Bruker SMART'
_computing_data_collection 'Bruker SMART'
_computing_data_reduction 'Bruker SHELXTL'
_computing_molecular_graphics 'Bruker SHELXTL'
_computing_publication_material 'Bruker SHELXTL'
_computing_structure_refinement 'SHELXL-97 (Sheldrick, 1997)'
_computing_structure_solution 'SHELXS-97 (Sheldrick, 1990)'
_diffrn_ambient_temperature 293(2)
_diffrn_measured_fraction_theta_full 0.997
_diffrn_measured_fraction_theta_max 0.997
_diffrn_measurement_device_type 'CCD area detector'
_diffrn_measurement_method 'phi and omega scans'
_diffrn_radiation_monochromator graphite
_diffrn_radiation_source 'fine-focus sealed tube'
_diffrn_radiation_type MoK\a
_diffrn_radiation_wavelength 0.71073
_diffrn_reflns_av_R_equivalents 0.0575
_diffrn_reflns_av_sigmaI/netI 0.0597
_diffrn_reflns_limit_h_max 15
_diffrn_reflns_limit_h_min -16
_diffrn_reflns_limit_k_max 9
_diffrn_reflns_limit_k_min -7
_diffrn_reflns_limit_l_max 25
_diffrn_reflns_limit_l_min -25
_diffrn_reflns_number 12588
_diffrn_reflns_theta_full 26.00
_diffrn_reflns_theta_max 26.00
_diffrn_reflns_theta_min 1.95
_exptl_absorpt_coefficient_mu 0.158
_exptl_absorpt_correction_T_max 1.00000
_exptl_absorpt_correction_T_min 0.37873
_exptl_absorpt_correction_type empirical
_exptl_absorpt_process_details sadabs
_exptl_crystal_colour colorless
_exptl_crystal_density_diffrn 1.774
_exptl_crystal_density_method 'not measured'
_exptl_crystal_description prismatic
_exptl_crystal_F_000 1216
_exptl_crystal_size_max 0.231
_exptl_crystal_size_mid 0.211
_exptl_crystal_size_min 0.147
_refine_diff_density_max 0.410
_refine_diff_density_min -0.381
_refine_diff_density_rms 0.087
_refine_ls_extinction_method none
_refine_ls_goodness_of_fit_ref 1.014
_refine_ls_hydrogen_treatment constr
_refine_ls_matrix_type full
_refine_ls_number_parameters 379
_refine_ls_number_reflns 4387
_refine_ls_number_restraints 0
_refine_ls_restrained_S_all 1.014
_refine_ls_R_factor_all 0.0724
_refine_ls_R_factor_gt 0.0529
_refine_ls_shift/su_max 0.000
_refine_ls_shift/su_mean 0.000
_refine_ls_structure_factor_coef Fsqd
_refine_ls_weighting_details 'calc w=1/[\s^2^(Fo^2^)+(0.0920P)^2^+0.0000P] where P=(Fo^2^+2Fc^2^)/3'
_refine_ls_weighting_scheme calc
_refine_ls_wR_factor_gt 0.1334
_refine_ls_wR_factor_ref 0.1467
_reflns_number_gt 3304
_reflns_number_total 4387
_reflns_threshold_expression >2sigma(I)
_cod_data_source_file cd213264.cif
_cod_data_source_block cd213264
_cod_depositor_comments
;
The following automatic conversions were performed:

'_symmetry_cell_setting' value 'Monoclinic' changed to 'monoclinic'
according to
/usr/data/users/saulius/crontab/automatic-downloads/rss-feeds/ACS/lib/dictionaries/cif_core.dic
dictionary named 'cif_core.dic' version 2.4.2 from 2011-04-26.

Automatic conversion script
Id: cif_fix_values 2281 2013-09-26 08:29:07Z andrius 

 Adding full bibliography for 4511427--4511428.cif.
;
_cod_original_cell_volume 2233.2(7)
_cod_original_sg_symbol_H-M P2(1)/n
_cod_database_code 4511428

loop_
_symmetry_equiv_pos_as_xyz
'x, y, z'
'-x+1/2, y+1/2, -z+1/2'
'-x, -y, -z'
'x-1/2, -y-1/2, z-1/2'

loop_
_atom_site_label
_atom_site_type_symbol
_atom_site_fract_x
_atom_site_fract_y
_atom_site_fract_z
_atom_site_U_iso_or_equiv
_atom_site_adp_type
_atom_site_occupancy
_atom_site_symmetry_multiplicity
_atom_site_calc_flag
_atom_site_refinement_flags
O1 O 0.91559(14) 0.6074(2) -0.00574(8) 0.0613(5) Uani 1 1 d .
O2 O 0.89070(15) 0.8735(3) -0.01622(9) 0.0702(6) Uani 1 1 d .
O3 O 0.94839(12) 1.0463(2) 0.11787(9) 0.0564(5) Uani 1 1 d .
O4 O 0.97641(12) 0.9131(2) 0.20683(9) 0.0597(5) Uani 1 1 d .
O5 O 0.62847(14) 0.8329(2) -0.03275(7) 0.0577(5) Uani 1 1 d .
O6 O 0.59970(13) 0.5675(2) -0.01992(7) 0.0530(4) Uani 1 1 d .
O7 O 0.50600(11) 1.0420(2) 0.13213(8) 0.0513(4) Uani 1 1 d .
O8 O 0.51892(12) 0.9209(2) 0.22444(8) 0.0532(5) Uani 1 1 d .
O9 O 0.79439(14) 0.2925(2) 0.05094(9) 0.0578(5) Uani 1 1 d .
O10 O 0.63508(14) 0.2800(2) 0.06312(9) 0.0538(5) Uani 1 1 d .
O11 O 0.84122(12) 0.7426(2) 0.28961(7) 0.0518(5) Uani 1 1 d .
O12 O 0.68174(13) 0.7321(2) 0.29706(7) 0.0513(4) Uani 1 1 d .
O13 O 0.42863(11) 0.6477(2) 0.14558(9) 0.0599(5) Uani 1 1 d .
O14 O 0.03073(11) 0.6351(3) 0.12252(9) 0.0603(5) Uani 1 1 d .
N1 N 0.80548(11) 0.7302(2) 0.05388(7) 0.0295(4) Uani 1 1 d .
N2 N 0.87885(14) 0.7387(3) 0.00778(9) 0.0438(5) Uani 1 1 d .
N3 N 0.83040(10) 0.8703(2) 0.15019(8) 0.0291(4) Uani 1 1 d .
N4 N 0.92790(12) 0.9479(2) 0.15800(9) 0.0395(4) Uani 1 1 d .
N5 N 0.61436(11) 0.7352(2) 0.06441(7) 0.0293(4) Uani 1 1 d .
N6 N 0.61494(13) 0.7095(2) -0.00077(8) 0.0387(4) Uani 1 1 d .
N7 N 0.63862(11) 0.8717(2) 0.15751(7) 0.0281(4) Uani 1 1 d .
N8 N 0.54482(12) 0.9498(2) 0.17159(9) 0.0355(4) Uani 1 1 d .
N9 N 0.72232(12) 0.50180(19) 0.10033(8) 0.0298(4) Uani 1 1 d .
N10 N 0.71624(15) 0.3483(2) 0.06804(8) 0.0404(4) Uani 1 1 d .
N11 N 0.74361(11) 0.6554(2) 0.20484(7) 0.0283(4) Uani 1 1 d .
N12 N 0.75587(13) 0.7165(2) 0.26839(8) 0.0348(4) Uani 1 1 d .
C1 C 0.78006(13) 0.8842(2) 0.08600(9) 0.0281(4) Uani 1 1 d .
H1 H 0.8026 0.9833 0.0634 0.034 Uiso 1 1 calc R
C2 C 0.81410(13) 0.5967(2) 0.10136(9) 0.0285(4) Uani 1 1 d .
H2 H 0.8713 0.5238 0.0948 0.034 Uiso 1 1 calc R
C3 C 0.82843(14) 0.6919(2) 0.16715(9) 0.0294(4) Uani 1 1 d .
H3 H 0.8914 0.6587 0.1905 0.035 Uiso 1 1 calc R
C4 C 0.66222(13) 0.8865(2) 0.09118(9) 0.0279(4) Uani 1 1 d .
H4 H 0.6321 0.9875 0.0714 0.033 Uiso 1 1 calc R
C5 C 0.63187(13) 0.5942(2) 0.10909(9) 0.0288(4) Uani 1 1 d .
H5 H 0.5738 0.5194 0.1081 0.035 Uiso 1 1 calc R
C6 C 0.64487(13) 0.6923(2) 0.17402(9) 0.0279(4) Uani 1 1 d .
H6 H 0.5923 0.6614 0.2020 0.033 Uiso 1 1 calc R
C7 C 0.28357(14) 0.4853(3) 0.15553(9) 0.0357(5) Uani 1 1 d .
C8 C 0.33735(15) 0.6384(3) 0.13769(11) 0.0420(5) Uani 1 1 d .
C9 C 0.27834(19) 0.7789(3) 0.11056(14) 0.0557(7) Uani 1 1 d .
H9 H 0.3113 0.8738 0.0972 0.067 Uiso 1 1 calc R
C10 C 0.1790(2) 0.7749(3) 0.10447(13) 0.0572(7) Uani 1 1 d .
H10 H 0.1445 0.8669 0.0866 0.069 Uiso 1 1 calc R
C11 C 0.12198(16) 0.6302(3) 0.12505(11) 0.0422(5) Uani 1 1 d .
C12 C 0.17894(14) 0.4804(3) 0.14893(9) 0.0347(5) Uani 1 1 d .
C13 C 0.12916(16) 0.3360(3) 0.16594(11) 0.0458(6) Uani 1 1 d .
H13 H 0.0597 0.3321 0.1617 0.055 Uiso 1 1 calc R
C14 C 0.1823(2) 0.2000(3) 0.18892(13) 0.0548(7) Uani 1 1 d .
H14 H 0.1485 0.1039 0.2003 0.066 Uiso 1 1 calc R
C15 C 0.2857(2) 0.2033(4) 0.19549(12) 0.0545(6) Uani 1 1 d .
H15 H 0.3211 0.1099 0.2111 0.065 Uiso 1 1 calc R
C16 C 0.33613(17) 0.3452(3) 0.17881(11) 0.0465(6) Uani 1 1 d .
H16 H 0.4057 0.3473 0.1831 0.056 Uiso 1 1 calc R

loop_
_atom_site_aniso_label
_atom_site_aniso_U_11
_atom_site_aniso_U_22
_atom_site_aniso_U_33
_atom_site_aniso_U_23
_atom_site_aniso_U_13
_atom_site_aniso_U_12
O1 0.0628(11) 0.0683(13) 0.0558(10) -0.0036(9) 0.0249(9) 0.0275(10)
O2 0.0877(14) 0.0585(12) 0.0708(12) 0.0118(10) 0.0495(11) -0.0026(11)
O3 0.0386(9) 0.0579(11) 0.0741(12) 0.0060(10) 0.0136(8) -0.0208(8)
O4 0.0351(9) 0.0761(13) 0.0654(11) -0.0050(10) -0.0142(8) -0.0124(8)
O5 0.0816(13) 0.0519(11) 0.0385(9) 0.0134(8) -0.0024(8) 0.0071(10)
O6 0.0638(11) 0.0517(11) 0.0423(9) -0.0119(8) -0.0039(8) -0.0088(8)
O7 0.0313(8) 0.0555(11) 0.0671(11) 0.0071(9) 0.0035(7) 0.0179(7)
O8 0.0442(9) 0.0648(12) 0.0535(10) -0.0039(8) 0.0241(8) 0.0061(8)
O9 0.0699(12) 0.0398(10) 0.0645(11) -0.0163(8) 0.0108(9) 0.0133(9)
O10 0.0686(12) 0.0325(9) 0.0594(10) -0.0072(8) -0.0019(9) -0.0176(8)
O11 0.0457(9) 0.0663(12) 0.0408(9) -0.0118(8) -0.0137(7) 0.0092(8)
O12 0.0544(10) 0.0636(11) 0.0380(8) -0.0070(8) 0.0167(8) -0.0105(8)
O13 0.0258(8) 0.0722(13) 0.0825(13) -0.0164(10) 0.0092(8) -0.0137(8)
O14 0.0255(8) 0.0718(13) 0.0838(13) -0.0084(10) 0.0052(8) 0.0099(8)
N1 0.0236(8) 0.0315(9) 0.0346(9) -0.0017(7) 0.0097(6) 0.0017(7)
N2 0.0417(10) 0.0545(13) 0.0369(10) -0.0016(9) 0.0137(8) 0.0056(9)
N3 0.0184(7) 0.0309(9) 0.0380(9) -0.0005(7) 0.0019(6) -0.0044(6)
N4 0.0236(8) 0.0426(11) 0.0529(11) -0.0119(9) 0.0056(8) -0.0059(8)
N5 0.0243(8) 0.0308(9) 0.0323(8) -0.0007(7) -0.0017(6) -0.0007(7)
N6 0.0381(10) 0.0427(11) 0.0341(9) -0.0010(9) -0.0042(7) 0.0032(8)
N7 0.0196(7) 0.0291(9) 0.0363(8) -0.0014(7) 0.0064(6) 0.0038(6)
N8 0.0202(8) 0.0372(10) 0.0497(10) -0.0086(9) 0.0061(7) 0.0026(7)
N9 0.0304(8) 0.0215(8) 0.0374(8) -0.0039(7) 0.0023(7) 0.0010(6)
N10 0.0600(12) 0.0246(9) 0.0360(9) -0.0005(8) 0.0004(9) 0.0010(9)
N11 0.0295(8) 0.0273(9) 0.0277(8) 0.0013(7) 0.0005(6) 0.0019(7)
N12 0.0431(10) 0.0300(9) 0.0310(9) 0.0019(7) 0.0011(8) 0.0008(8)
C1 0.0241(9) 0.0268(10) 0.0339(10) 0.0003(8) 0.0058(8) -0.0006(8)
C2 0.0232(9) 0.0285(10) 0.0338(10) -0.0005(8) 0.0018(7) 0.0051(8)
C3 0.0233(9) 0.0304(11) 0.0342(10) -0.0009(8) -0.0003(8) 0.0030(8)
C4 0.0237(9) 0.0274(10) 0.0325(10) 0.0016(8) 0.0014(7) 0.0033(8)
C5 0.0223(9) 0.0287(10) 0.0355(10) -0.0010(8) 0.0016(8) -0.0043(8)
C6 0.0237(9) 0.0284(10) 0.0321(9) 0.0010(8) 0.0062(7) -0.0030(8)
C7 0.0252(10) 0.0458(13) 0.0364(10) -0.0088(10) 0.0048(8) -0.0031(9)
C8 0.0296(11) 0.0522(15) 0.0450(12) -0.0122(11) 0.0092(9) -0.0089(10)
C9 0.0466(14) 0.0497(15) 0.0721(17) 0.0080(13) 0.0133(12) -0.0099(12)
C10 0.0501(15) 0.0502(16) 0.0715(17) 0.0095(13) 0.0047(13) 0.0069(12)
C11 0.0299(11) 0.0510(14) 0.0459(12) -0.0101(11) 0.0045(9) 0.0021(10)
C12 0.0233(9) 0.0455(13) 0.0360(10) -0.0070(9) 0.0071(8) -0.0039(9)
C13 0.0325(11) 0.0544(15) 0.0514(13) -0.0036(12) 0.0107(10) -0.0094(10)
C14 0.0579(16) 0.0509(16) 0.0570(15) 0.0037(13) 0.0133(12) -0.0126(13)
C15 0.0591(16) 0.0521(16) 0.0521(14) 0.0063(12) 0.0038(12) 0.0069(13)
C16 0.0299(11) 0.0596(16) 0.0496(13) -0.0030(12) 0.0007(9) 0.0021(11)

loop_
_atom_type_symbol
_atom_type_description
_atom_type_scat_dispersion_real
_atom_type_scat_dispersion_imag
_atom_type_scat_source
C C 0.0033 0.0016 'International Tables Vol C Tables 4.2.6.8 and 6.1.1.4'
H H 0.0000 0.0000 'International Tables Vol C Tables 4.2.6.8 and 6.1.1.4'
N N 0.0061 0.0033 'International Tables Vol C Tables 4.2.6.8 and 6.1.1.4'
O O 0.0106 0.0060 'International Tables Vol C Tables 4.2.6.8 and 6.1.1.4'

loop_
_geom_angle_atom_site_label_1
_geom_angle_atom_site_label_2
_geom_angle_atom_site_label_3
_geom_angle
N2 N1 C1 117.99(16)
N2 N1 C2 118.16(15)
C1 N1 C2 108.13(14)
O1 N2 O2 127.77(19)
O1 N2 N1 115.64(19)
O2 N2 N1 116.32(18)
N4 N3 C1 115.12(15)
N4 N3 C3 114.83(15)
C1 N3 C3 106.29(14)
O3 N4 O4 127.64(19)
O3 N4 N3 116.94(18)
O4 N4 N3 115.22(19)
N6 N5 C4 117.93(16)
N6 N5 C5 120.29(16)
C4 N5 C5 109.97(14)
O5 N6 O6 127.08(19)
O5 N6 N5 116.03(18)
O6 N6 N5 116.86(18)
C4 N7 N8 114.31(15)
C4 N7 C6 106.90(14)
N8 N7 C6 113.81(14)
O7 N8 O8 127.70(18)
O7 N8 N7 117.54(16)
O8 N8 N7 114.56(17)
N10 N9 C5 119.27(16)
N10 N9 C2 119.06(16)
C5 N9 C2 117.02(15)
O10 N10 O9 126.61(19)
O10 N10 N9 117.01(19)
O9 N10 N9 116.23(19)
N12 N11 C3 113.45(14)
N12 N11 C6 112.72(14)
C3 N11 C6 115.94(14)
O12 N12 O11 126.09(18)
O12 N12 N11 117.43(17)
O11 N12 N11 116.43(16)
N1 C1 N3 104.70(15)
N1 C1 C4 107.99(14)
N3 C1 C4 109.37(14)
N1 C1 H1 111.5
N3 C1 H1 111.5
C4 C1 H1 111.5
N9 C2 N1 110.35(15)
N9 C2 C3 108.41(14)
N1 C2 C3 104.15(15)
N9 C2 H2 111.2
N1 C2 H2 111.2
C3 C2 H2 111.2
N11 C3 N3 110.65(15)
N11 C3 C2 109.11(15)
N3 C3 C2 105.00(15)
N11 C3 H3 110.6
N3 C3 H3 110.6
C2 C3 H3 110.6
N7 C4 N5 100.41(14)
N7 C4 C1 110.52(14)
N5 C4 C1 112.04(15)
N7 C4 H4 111.1
N5 C4 H4 111.1
C1 C4 H4 111.1
N9 C5 N5 113.97(15)
N9 C5 C6 108.89(15)
N5 C5 C6 100.01(15)
N9 C5 H5 111.2
N5 C5 H5 111.2
C6 C5 H5 111.2
N11 C6 N7 109.50(15)
N11 C6 C5 108.87(14)
N7 C6 C5 106.24(14)
N11 C6 H6 110.7
N7 C6 H6 110.7
C5 C6 H6 110.7
C16 C7 C12 119.4(2)
C16 C7 C8 120.52(19)
C12 C7 C8 120.1(2)
O13 C8 C9 120.9(2)
O13 C8 C7 121.1(2)
C9 C8 C7 118.07(19)
C10 C9 C8 122.0(2)
C10 C9 H9 119.0
C8 C9 H9 119.0
C9 C10 C11 122.0(2)
C9 C10 H10 119.0
C11 C10 H10 119.0
O14 C11 C10 120.2(2)
O14 C11 C12 122.0(2)
C10 C11 C12 117.79(19)
C13 C12 C7 119.6(2)
C13 C12 C11 120.51(19)
C7 C12 C11 119.86(19)
C14 C13 C12 120.0(2)
C14 C13 H13 120.0
C12 C13 H13 120.0
C13 C14 C15 120.9(2)
C13 C14 H14 119.6
C15 C14 H14 119.6
C16 C15 C14 119.9(2)
C16 C15 H15 120.1
C14 C15 H15 120.1
C15 C16 C7 120.3(2)
C15 C16 H16 119.9
C7 C16 H16 119.9

loop_
_geom_bond_atom_site_label_1
_geom_bond_atom_site_label_2
_geom_bond_distance
O1 N2 1.200(2)
O2 N2 1.202(3)
O3 N4 1.196(2)
O4 N4 1.204(2)
O5 N6 1.211(2)
O6 N6 1.214(2)
O7 N8 1.197(2)
O8 N8 1.206(2)
O9 N10 1.216(2)
O10 N10 1.215(2)
O11 N12 1.215(2)
O12 N12 1.204(2)
O13 C8 1.225(2)
O14 C11 1.221(3)
N1 N2 1.429(2)
N1 C1 1.452(2)
N1 C2 1.456(3)
N3 N4 1.445(2)
N3 C1 1.465(3)
N3 C3 1.467(3)
N5 N6 1.381(2)
N5 C4 1.459(2)
N5 C5 1.470(2)
N7 C4 1.452(2)
N7 N8 1.452(2)
N7 C6 1.473(3)
N9 N10 1.398(2)
N9 C5 1.442(2)
N9 C2 1.443(2)
N11 N12 1.416(2)
N11 C3 1.460(2)
N11 C6 1.460(2)
C1 C4 1.591(2)
C1 H1 0.9800
C2 C3 1.573(3)
C2 H2 0.9800
C3 H3 0.9800
C4 H4 0.9800
C5 C6 1.568(3)
C5 H5 0.9800
C6 H6 0.9800
C7 C16 1.390(3)
C7 C12 1.400(3)
C7 C8 1.479(3)
C8 C9 1.462(4)
C9 C10 1.329(4)
C9 H9 0.9300
C10 C11 1.466(4)
C10 H10 0.9300
C11 C12 1.485(3)
C12 C13 1.389(3)
C13 C14 1.366(4)
C13 H13 0.9300
C14 C15 1.383(4)
C14 H14 0.9300
C15 C16 1.375(4)
C15 H15 0.9300
C16 H16 0.9300

loop_
_geom_torsion_atom_site_label_1
_geom_torsion_atom_site_label_2
_geom_torsion_atom_site_label_3
_geom_torsion_atom_site_label_4
_geom_torsion
C1 N1 N2 O1 162.25(19)
C2 N1 N2 O1 29.1(3)
C1 N1 N2 O2 -23.2(3)
C2 N1 N2 O2 -156.4(2)
C1 N3 N4 O3 16.6(2)
C3 N3 N4 O3 140.56(19)
C1 N3 N4 O4 -168.01(18)
C3 N3 N4 O4 -44.1(2)
C4 N5 N6 O5 -20.5(2)
C5 N5 N6 O5 -159.78(17)
C4 N5 N6 O6 161.06(17)
C5 N5 N6 O6 21.8(3)
C4 N7 N8 O7 -13.1(2)
C6 N7 N8 O7 -136.33(18)
C4 N7 N8 O8 171.51(17)
C6 N7 N8 O8 48.3(2)
C5 N9 N10 O10 -18.2(3)
C2 N9 N10 O10 -173.28(17)
C5 N9 N10 O9 165.92(18)
C2 N9 N10 O9 10.8(2)
C3 N11 N12 O12 160.82(18)
C6 N11 N12 O12 26.5(2)
C3 N11 N12 O11 -21.7(2)
C6 N11 N12 O11 -156.06(17)
N2 N1 C1 N3 -104.32(18)
C2 N1 C1 N3 33.11(18)
N2 N1 C1 C4 139.21(16)
C2 N1 C1 C4 -83.37(17)
N4 N3 C1 N1 94.32(17)
C3 N3 C1 N1 -34.01(17)
N4 N3 C1 C4 -150.17(15)
C3 N3 C1 C4 81.50(17)
N10 N9 C2 N1 99.95(19)
C5 N9 C2 N1 -55.7(2)
N10 N9 C2 C3 -146.58(16)
C5 N9 C2 C3 57.7(2)
N2 N1 C2 N9 -125.36(17)
C1 N1 C2 N9 97.30(17)
N2 N1 C2 C3 118.48(17)
C1 N1 C2 C3 -18.86(18)
N12 N11 C3 N3 -73.12(19)
C6 N11 C3 N3 59.7(2)
N12 N11 C3 C2 171.84(15)
C6 N11 C3 C2 -55.4(2)
N4 N3 C3 N11 135.89(16)
C1 N3 C3 N11 -95.61(16)
N4 N3 C3 C2 -106.52(16)
C1 N3 C3 C2 21.98(17)
N9 C2 C3 N11 -1.0(2)
N1 C2 C3 N11 116.50(16)
N9 C2 C3 N3 -119.64(15)
N1 C2 C3 N3 -2.13(17)
N8 N7 C4 N5 -89.67(17)
C6 N7 C4 N5 37.22(16)
N8 N7 C4 C1 151.89(15)
C6 N7 C4 C1 -81.22(17)
N6 N5 C4 N7 175.81(15)
C5 N5 C4 N7 -41.06(17)
N6 N5 C4 C1 -66.9(2)
C5 N5 C4 C1 76.26(18)
N1 C1 C4 N7 112.55(17)
N3 C1 C4 N7 -0.8(2)
N1 C1 C4 N5 1.5(2)
N3 C1 C4 N5 -111.93(17)
N10 N9 C5 N5 -101.67(19)
C2 N9 C5 N5 54.0(2)
N10 N9 C5 C6 147.65(16)
C2 N9 C5 C6 -56.7(2)
N6 N5 C5 N9 53.3(2)
C4 N5 C5 N9 -88.81(18)
N6 N5 C5 C6 169.31(15)
C4 N5 C5 C6 27.18(17)
N12 N11 C6 N7 73.87(18)
C3 N11 C6 N7 -59.2(2)
N12 N11 C6 C5 -170.37(14)
C3 N11 C6 C5 56.5(2)
C4 N7 C6 N11 95.66(16)
N8 N7 C6 N11 -137.15(15)
C4 N7 C6 C5 -21.76(17)
N8 N7 C6 C5 105.43(16)
N9 C5 C6 N11 -1.0(2)
N5 C5 C6 N11 -120.79(15)
N9 C5 C6 N7 116.82(16)
N5 C5 C6 N7 -2.95(16)
C16 C7 C8 O13 -3.2(3)
C12 C7 C8 O13 176.9(2)
C16 C7 C8 C9 177.1(2)
C12 C7 C8 C9 -2.8(3)
O13 C8 C9 C10 -176.6(3)
C7 C8 C9 C10 3.1(4)
C8 C9 C10 C11 0.5(4)
C9 C10 C11 O14 175.3(3)
C9 C10 C11 C12 -4.4(4)
C16 C7 C12 C13 0.3(3)
C8 C7 C12 C13 -179.89(19)
C16 C7 C12 C11 179.1(2)
C8 C7 C12 C11 -1.1(3)
O14 C11 C12 C13 3.7(3)
C10 C11 C12 C13 -176.6(2)
O14 C11 C12 C7 -175.1(2)
C10 C11 C12 C7 4.6(3)
C7 C12 C13 C14 0.0(3)
C11 C12 C13 C14 -178.8(2)
C12 C13 C14 C15 -0.1(4)
C13 C14 C15 C16 0.1(4)
C14 C15 C16 C7 0.2(4)
C12 C7 C16 C15 -0.3(3)
C8 C7 C16 C15 179.8(2)
